data_4115700
loop_
_publ_author_name
'Bobby Ramdhanie'
'Charlotte L. Stern'
'David P. Goldberg'

_publ_section_title
;
 Synthesis of the First Corrolazine: A New Member of the Porphyrinoid
 Family
;
_journal_name_full 'Journal of the American Chemical Society'
_journal_page_first 9447
_journal_page_last 9448
_journal_paper_doi 10.1021/ja011229x
_journal_volume 123
_journal_year 2001
_chemical_formula_sum 'C100 H112 Cl4 N7 O2.75 P'
_chemical_formula_weight 1628.82
_space_group_IT_number 14
_symmetry_cell_setting monoclinic
_symmetry_Int_Tables_number 14
_symmetry_space_group_name_Hall '-P 2ybc'
_symmetry_space_group_name_H-M 'P 1 21/c 1'
_cell_angle_alpha 90
_cell_angle_beta 104.793(4)
_cell_angle_gamma 90
_cell_formula_units_Z 4
_cell_length_a 15.874(4)
_cell_length_b 23.280(5)
_cell_length_c 25.807(6)
_cell_measurement_reflns_used 0
_cell_measurement_temperature 153.2
_cell_measurement_theta_max 0.0
_cell_measurement_theta_min 0.0
_cell_volume 9221(4)
_computing_cell_refinement 'Bruker SAINT-1000 Diffractometer Control'
_computing_data_collection 'Bruker SMART-1000 Diffractometer Control'
_computing_data_reduction 'Bruker SAINT-1000 Diffractometer Control'
_computing_publication_material 'teXsan for Windows (MSC, 1997)'
_computing_structure_refinement 'teXsan for Windows (MSC, 1997)'
_diffrn_ambient_temperature 153.2
_diffrn_measurement_device 'Rigaku CCD'
_diffrn_measurement_method \w\
_diffrn_orient_matrix_UB_11 0.00000
_diffrn_orient_matrix_UB_12 0.00000
_diffrn_orient_matrix_UB_13 0.00000
_diffrn_orient_matrix_UB_21 0.00000
_diffrn_orient_matrix_UB_22 0.00000
_diffrn_orient_matrix_UB_23 0.00000
_diffrn_orient_matrix_UB_31 0.00000
_diffrn_orient_matrix_UB_32 0.00000
_diffrn_orient_matrix_UB_33 0.00000
_diffrn_radiation_detector 'Bruker SMART-1000 CCD'
_diffrn_radiation_monochromator graphite
_diffrn_radiation_source 'Sealed tube'
_diffrn_radiation_type 'Mo K\a'
_diffrn_radiation_wavelength 0.7107
_diffrn_reflns_av_R_equivalents 0.20562
_diffrn_reflns_av_sigmaI/netI 0.337
_diffrn_reflns_limit_h_max 21
_diffrn_reflns_limit_h_min -21
_diffrn_reflns_limit_k_max 30
_diffrn_reflns_limit_k_min -30
_diffrn_reflns_limit_l_max 33
_diffrn_reflns_limit_l_min -33
_diffrn_reflns_number 84779
_diffrn_reflns_reduction_process 'Lp corrections applied'
_diffrn_reflns_theta_max 28.26
_diffrn_reflns_theta_min 1.33
_diffrn_standards_decay_% 0.00
_diffrn_standards_interval_count 0
_diffrn_standards_number 0
_exptl_absorpt_coefficient_mu 0.198
_exptl_absorpt_correction_T_max 1.00000
_exptl_absorpt_correction_T_min 0.806749
_exptl_absorpt_correction_type 'empirical SADABS'
_exptl_crystal_colour blue/green
_exptl_crystal_density_diffrn 1.173
_exptl_crystal_description needle
_exptl_crystal_F_000 3464.00
_exptl_crystal_size_max 0.59
_exptl_crystal_size_mid 0.07
_exptl_crystal_size_min 0.05
_refine_diff_density_max 0.00
_refine_diff_density_min 0.00
_refine_ls_extinction_method none
_refine_ls_goodness_of_fit_all 1.443
_refine_ls_goodness_of_fit_ref 3.200
_refine_ls_matrix_type full
_refine_ls_number_constraints 22
_refine_ls_number_parameters 535
_refine_ls_number_reflns 3574
_refine_ls_number_restraints 0
_refine_ls_R_factor_all 0.3224
_refine_ls_R_factor_gt 0.125
_refine_ls_shift/su_max 0.0000
_refine_ls_shift/su_mean 0.0001
_refine_ls_structure_factor_coef Fsqd
_refine_ls_weighting_details 'w = 1/[\s^2^(Fo)]'
_refine_ls_weighting_scheme sigma
_refine_ls_wR_factor_all 0.2060
_refine_ls_wR_factor_ref 0.176
_reflns_number_gt 3574
_reflns_number_total 22535
_reflns_threshold_expression I>3.00\s(I)
_cod_data_source_file ja011229x.cif
_cod_data_source_block '_s61j'
_cod_original_cell_volume 9221.0(33)
_cod_original_sg_symbol_H-M 'P 21/c '
_cod_original_formula_sum 'C100 H112 Cl4 N7 O2.75 P '
_cod_database_code 4115700

loop_
_symmetry_equiv_pos_as_xyz
'   +x,   +y,   +z'
'   -x,1/2+y,1/2-z'
'   -x,   -y,   -z'
'   +x,1/2-y,1/2+z'

loop_
_atom_site_label
_atom_site_fract_x
_atom_site_fract_y
_atom_site_fract_z
_atom_site_U_iso_or_equiv
_atom_site_occupancy
_atom_site_refinement_flags
_atom_site_adp_type
_atom_site_calc_flag
Cl(1) 0.2547(11) 0.6781(8) 0.2176(7) 0.115(2) 0.383(13) S Uiso d
Cl(2) 0.1001(9) 0.6579(4) 0.2842(3) 0.115 0.617 S Uiso d
Cl(3) 0.7213(13) 1.1290(11) 0.7068(7) 0.081(2) 0.246(9) S Uiso d
Cl(4) 0.664(1) 1.1169(10) 0.7715(8) 0.081 0.246 S Uiso d
Cl(5) 0.7342(4) 1.1669(4) 0.6982(2) 0.081 0.754 S Uiso d
Cl(6) 0.6262(5) 1.1417(3) 0.7759(3) 0.081 0.754 S Uiso d
Cl(7) 0.159(2) 0.6484(7) 0.2877(6) 0.115 0.383 S Uiso d
Cl(8) 0.2358(7) 0.6518(5) 0.2291(4) 0.115 0.617 S Uiso d
P(1) 0.2621(3) 0.6143(2) 1.0082(2) 0.0291(13) 1.000 . Uani d
O(1) 0.1718(5) 0.6146(4) 0.9544(3) 0.047(3) 1.000 . Uani d
O(2) 0.3503(5) 0.6087(4) 1.0609(3) 0.039(3) 1.000 . Uani d
O(3) 0.0075(10) 0.9754(7) 0.9263(6) 0.053(6) 0.500 S Uiso d
O(4) 0.042(2) 1.0899(13) 0.9379(12) 0.050(11) 0.250 S Uiso d
N(1) 0.3123(6) 0.6699(5) 0.9798(4) 0.027(4) 1.000 . Uani d
N(2) 0.3988(6) 0.6199(5) 0.9310(4) 0.024(4) 1.000 . Uani d
N(3) 0.3121(6) 0.5610(4) 0.9784(4) 0.016(4) 1.000 . Uani d
N(4) 0.2511(7) 0.4763(4) 1.0080(4) 0.025(3) 1.000 . Uani d
N(5) 0.2048(6) 0.5625(5) 1.0399(4) 0.023(4) 1.000 . Uani d
N(6) 0.1240(6) 0.6291(5) 1.0830(3) 0.028(4) 1.000 . Uani d
N(7) 0.2170(6) 0.6722(5) 1.0350(4) 0.026(4) 1.000 . Uani d
C(1) 0.1659(9) 0.6069(6) 0.8995(5) 0.062(5) 1.000 . Uiso d
C(2) 0.3568(7) 0.6353(5) 1.1126(4) 0.025(4) 1.000 . Uiso d
C(3) 0.2955(8) 0.7271(6) 0.9884(5) 0.024(4) 1.000 . Uiso d
C(4) 0.3374(8) 0.7613(6) 0.9590(5) 0.024(4) 1.000 . Uiso d
C(5) 0.3842(9) 0.7260(6) 0.9343(5) 0.039(4) 1.000 . Uiso d
C(6) 0.3660(9) 0.6667(6) 0.9465(5) 0.029(4) 1.000 . Uiso d
C(7) 0.3708(8) 0.5698(6) 0.9471(5) 0.017(4) 1.000 . Uiso d
C(8) 0.3961(8) 0.5143(5) 0.9301(4) 0.017(4) 1.000 . Uiso d
C(9) 0.3561(8) 0.4734(6) 0.9538(5) 0.024(4) 1.000 . Uiso d
C(10) 0.3011(8) 0.5039(6) 0.9803(5) 0.016(4) 1.000 . Uiso d
C(11) 0.2025(8) 0.5054(6) 1.0347(5) 0.019(4) 1.000 . Uiso d
C(12) 0.1440(7) 0.4809(5) 1.0611(4) 0.015(4) 1.000 . Uiso d
C(13) 0.1057(8) 0.5250(5) 1.0810(5) 0.022(4) 1.000 . Uiso d
C(14) 0.1416(9) 0.5757(6) 1.0677(5) 0.029(4) 1.000 . Uiso d
C(15) 0.1602(9) 0.6765(6) 1.0667(5) 0.030(4) 1.000 . Uiso d
C(16) 0.1497(8) 0.7358(6) 1.0816(5) 0.030(4) 1.000 . Uiso d
C(17) 0.2021(8) 0.7672(6) 1.0548(5) 0.036(4) 1.000 . Uiso d
C(18) 0.2431(9) 0.7284(6) 1.0253(5) 0.029(4) 1.000 . Uiso d
C(19) 0.3240(10) 0.8221(6) 0.9499(5) 0.043(4) 1.000 . Uiso d
C(20) 0.2421(9) 0.8461(7) 0.9378(5) 0.054(5) 1.000 . Uiso d
C(21) 0.2221(9) 0.9057(6) 0.9224(5) 0.049(5) 1.000 . Uiso d
C(22) 0.2946(9) 0.9380(6) 0.9208(5) 0.038(4) 1.000 . Uiso d
C(23) 0.3824(10) 0.9177(7) 0.9355(5) 0.061(5) 1.000 . Uiso d
C(24) 0.3913(8) 0.8601(6) 0.9505(5) 0.038(4) 1.000 . Uiso d
C(25) 0.2676(11) 1.0067(7) 0.8979(6) 0.083(6) 1.000 . Uiso d
C(26) 0.212(2) 1.0350(10) 0.9314(8) 0.192(10) 1.000 . Uiso d
C(27) 0.3607(12) 1.0348(7) 0.9036(7) 0.123(7) 1.000 . Uiso d
C(28) 0.2162(10) 0.9984(7) 0.8402(6) 0.087(6) 1.000 . Uiso d
C(29) 0.4345(8) 0.7399(6) 0.8955(5) 0.029(4) 1.000 . Uiso d
C(30) 0.4093(9) 0.7796(6) 0.8537(5) 0.047(5) 1.000 . Uiso d
C(31) 0.4485(9) 0.7904(5) 0.8135(5) 0.038(4) 1.000 . Uiso d
C(32) 0.5285(8) 0.7618(5) 0.8176(5) 0.030(4) 1.000 . Uiso d
C(33) 0.5633(8) 0.7232(6) 0.8596(5) 0.038(4) 1.000 . Uiso d
C(34) 0.5143(8) 0.7122(5) 0.8969(5) 0.028(4) 1.000 . Uiso d
C(35) 0.5810(9) 0.7735(6) 0.7765(5) 0.044(4) 1.000 . Uiso d
C(36) 0.6256(9) 0.8320(7) 0.7892(5) 0.080(6) 1.000 . Uiso d
C(37) 0.5185(9) 0.7780(6) 0.7190(6) 0.078(5) 1.000 . Uiso d
C(38) 0.6490(10) 0.7283(6) 0.7738(6) 0.078(6) 1.000 . Uiso d
C(39) 0.4563(9) 0.5113(6) 0.8947(5) 0.039(4) 1.000 . Uiso d
C(40) 0.5327(8) 0.5427(5) 0.8994(5) 0.033(4) 1.000 . Uiso d
C(41) 0.5809(8) 0.5406(5) 0.8618(5) 0.037(4) 1.000 . Uiso d
C(42) 0.5550(8) 0.5063(5) 0.8156(5) 0.028(4) 1.000 . Uiso d
C(43) 0.4807(8) 0.4734(5) 0.8102(5) 0.037(4) 1.000 . Uiso d
C(44) 0.4310(8) 0.4758(6) 0.8476(5) 0.040(4) 1.000 . Uiso d
C(45) 0.6107(9) 0.5055(6) 0.7741(5) 0.040(4) 1.000 . Uiso d
C(46) 0.7064(9) 0.5002(6) 0.8029(5) 0.065(5) 1.000 . Uiso d
C(47) 0.5872(8) 0.4558(5) 0.7363(5) 0.046(4) 1.000 . Uiso d
C(48) 0.5917(11) 0.5631(7) 0.7432(7) 0.108(7) 1.000 . Uiso d
C(49) 0.3632(8) 0.4115(5) 0.9491(4) 0.013(4) 1.000 . Uiso d
C(50) 0.4397(8) 0.3839(6) 0.9456(4) 0.024(4) 1.000 . Uiso d
C(51) 0.4456(8) 0.3242(5) 0.9419(4) 0.021(4) 1.000 . Uiso d
C(52) 0.3723(8) 0.2881(5) 0.9406(4) 0.021(4) 1.000 . Uiso d
C(53) 0.2998(8) 0.3152(5) 0.9462(4) 0.024(4) 1.000 . Uiso d
C(54) 0.2916(7) 0.3744(5) 0.9497(4) 0.026(4) 1.000 . Uiso d
C(55) 0.3777(8) 0.2258(6) 0.9362(5) 0.033(4) 1.000 . Uiso d
C(56) 0.3056(8) 0.2063(5) 0.8869(5) 0.049(4) 1.000 . Uiso d
C(57) 0.4620(9) 0.2012(6) 0.9248(5) 0.056(5) 1.000 . Uiso d
C(58) 0.3591(8) 0.1928(5) 0.9852(5) 0.042(4) 1.000 . Uiso d
C(59) 0.1269(9) 0.4198(6) 1.0626(5) 0.035(4) 1.000 . Uiso d
C(60) 0.1933(8) 0.3807(6) 1.0673(4) 0.029(4) 1.000 . Uiso d
C(61) 0.1776(8) 0.3213(6) 1.0687(5) 0.034(4) 1.000 . Uiso d
C(62) 0.0923(8) 0.2995(6) 1.0637(5) 0.028(4) 1.000 . Uiso d
C(63) 0.0267(8) 0.3394(6) 1.0563(5) 0.033(4) 1.000 . Uiso d
C(64) 0.0421(8) 0.3984(5) 1.0553(5) 0.032(4) 1.000 . Uiso d
C(65) 0.0760(9) 0.2332(6) 1.0661(5) 0.043(4) 1.000 . Uiso d
C(66) -0.0129(10) 0.2176(6) 1.0672(5) 0.078(6) 1.000 . Uiso d
C(67) 0.1361(9) 0.2094(6) 1.1165(5) 0.065(5) 1.000 . Uiso d
C(68) 0.0951(9) 0.2031(6) 1.0189(6) 0.066(5) 1.000 . Uiso d
C(69) 0.0414(8) 0.5224(6) 1.1144(5) 0.026(4) 1.000 . Uiso d
C(70) 0.0559(8) 0.4894(6) 1.1610(5) 0.047(5) 1.000 . Uiso d
C(71) 0.0009(9) 0.4932(6) 1.1952(5) 0.042(4) 1.000 . Uiso d
C(72) -0.0661(9) 0.5338(6) 1.1863(5) 0.046(4) 1.000 . Uiso d
C(73) -0.0785(9) 0.5657(6) 1.1412(6) 0.053(5) 1.000 . Uiso d
C(74) -0.0257(9) 0.5633(6) 1.1060(5) 0.042(4) 1.000 . Uiso d
C(75) -0.1288(10) 0.5337(7) 1.2267(6) 0.048(5) 1.000 . Uiso d
C(76) -0.1879(12) 0.4846(9) 1.2089(7) 0.044(4) 0.676(11) SP Uiso d
C(77) -0.0723(13) 0.5371(9) 1.2823(8) 0.044 0.676 SP Uiso d
C(78) -0.176(1) 0.5957(9) 1.2179(8) 0.044 0.676 SP Uiso d
C(79) 0.0951(9) 0.7556(6) 1.1181(5) 0.046(5) 1.000 . Uiso d
C(80) 0.0176(8) 0.7310(5) 1.1147(5) 0.026(4) 1.000 . Uiso d
C(81) -0.0311(8) 0.7462(5) 1.1509(5) 0.035(4) 1.000 . Uiso d
C(82) 0.0029(8) 0.7869(5) 1.1913(5) 0.030(4) 1.000 . Uiso d
C(83) 0.0835(9) 0.8119(6) 1.1925(5) 0.055(5) 1.000 . Uiso d
C(84) 0.1299(8) 0.7956(6) 1.1561(5) 0.043(4) 1.000 . Uiso d
C(85) -0.0505(9) 0.8046(6) 1.2321(5) 0.048(5) 1.000 . Uiso d
C(86) -0.1116(9) 0.7578(6) 1.2399(5) 0.055(5) 1.000 . Uiso d
C(87) 0.0119(8) 0.8183(6) 1.2851(5) 0.053(5) 1.000 . Uiso d
C(88) -0.0987(8) 0.8613(5) 1.2107(5) 0.048(4) 1.000 . Uiso d
C(89) 0.2221(9) 0.8320(6) 1.0618(4) 0.026(4) 1.000 . Uiso d
C(90) 0.3111(10) 0.8465(6) 1.0768(5) 0.055(5) 1.000 . Uiso d
C(91) 0.3328(9) 0.9033(6) 1.0868(5) 0.055(5) 1.000 . Uiso d
C(92) 0.2642(9) 0.9436(6) 1.0843(5) 0.034(4) 1.000 . Uiso d
C(93) 0.1743(10) 0.9304(7) 1.0675(6) 0.059(5) 1.000 . Uiso d
C(94) 0.1546(9) 0.8731(7) 1.0571(5) 0.067(5) 1.000 . Uiso d
C(95) 0.2949(11) 1.0085(7) 1.1008(6) 0.076(6) 1.000 . Uiso d
C(96) 0.3133(10) 1.0088(7) 1.1642(6) 0.099(6) 1.000 . Uiso d
C(97) 0.2202(11) 1.0519(7) 1.0787(6) 0.100(6) 1.000 . Uiso d
C(98) 0.3826(12) 1.0255(7) 1.0883(6) 0.111(7) 1.000 . Uiso d
C(99) 0.6272(10) 1.1369(6) 0.7061(5) 0.069(5) 1.000 . Uiso d
C(100) 0.1317(11) 0.6409(7) 0.2209(6) 0.097(6) 1.000 . Uiso d
C(101) -0.089(3) 0.487(2) 1.277(2) 0.044 0.324 SP Uiso d
C(102) -0.092(3) 0.588(2) 1.257(2) 0.044 0.324 SP Uiso d
C(103) -0.205(3) 0.563(2) 1.200(2) 0.044 0.324 SP Uiso d
H(1) 0.1937 0.8219 0.9403 0.064 1.000 . Uiso c
H(2) 0.1656 0.9219 0.9149 0.059 1.000 . Uiso c
H(3) 0.4327 0.9407 0.9346 0.074 1.000 . Uiso c
H(4) 0.4490 0.8449 0.9623 0.045 1.000 . Uiso c
H(5) 0.2288 1.0252 0.9654 0.223 1.000 . Uiso c
H(6) 0.2078 1.0740 0.9231 0.223 1.000 . Uiso c
H(7) 0.1513 1.0188 0.9150 0.223 1.000 . Uiso c
H(8) 0.3920 1.0439 0.9411 0.158 1.000 . Uiso c
H(9) 0.4016 1.0111 0.8906 0.158 1.000 . Uiso c
H(10) 0.3587 1.0715 0.8849 0.158 1.000 . Uiso c
H(11) 0.1571 0.9914 0.8412 0.103 1.000 . Uiso c
H(12) 0.2192 1.0331 0.8220 0.103 1.000 . Uiso c
H(13) 0.2386 0.9677 0.8257 0.103 1.000 . Uiso c
H(14) 0.3574 0.8016 0.8520 0.055 1.000 . Uiso c
H(15) 0.4258 0.8170 0.7857 0.053 1.000 . Uiso c
H(16) 0.6163 0.7039 0.8607 0.043 1.000 . Uiso c
H(17) 0.5385 0.6863 0.9255 0.032 1.000 . Uiso c
H(18) 0.6334 0.8394 0.8260 0.093 1.000 . Uiso c
H(19) 0.6809 0.8296 0.7811 0.093 1.000 . Uiso c
H(20) 0.5911 0.8602 0.7681 0.093 1.000 . Uiso c
H(21) 0.4604 0.7838 0.7209 0.090 1.000 . Uiso c
H(22) 0.5356 0.8105 0.7006 0.090 1.000 . Uiso c
H(23) 0.5224 0.7444 0.6991 0.090 1.000 . Uiso c
H(24) 0.6702 0.7120 0.8086 0.094 1.000 . Uiso c
H(25) 0.6216 0.6986 0.7497 0.094 1.000 . Uiso c
H(26) 0.6944 0.7448 0.7621 0.094 1.000 . Uiso c
H(27) 0.5513 0.5685 0.9296 0.038 1.000 . Uiso c
H(28) 0.6345 0.5620 0.8682 0.044 1.000 . Uiso c
H(29) 0.4645 0.4483 0.7793 0.043 1.000 . Uiso c
H(30) 0.3790 0.4531 0.8422 0.044 1.000 . Uiso c
H(31) 0.7131 0.4996 0.8395 0.075 1.000 . Uiso c
H(32) 0.7286 0.4664 0.7906 0.075 1.000 . Uiso c
H(33) 0.7358 0.5329 0.7928 0.075 1.000 . Uiso c
H(34) 0.5733 0.4241 0.7549 0.061 1.000 . Uiso c
H(35) 0.5409 0.4663 0.7075 0.061 1.000 . Uiso c
H(36) 0.6376 0.4471 0.7235 0.061 1.000 . Uiso c
H(37) 0.5852 0.5915 0.7659 0.123 1.000 . Uiso c
H(38) 0.6416 0.5701 0.7288 0.123 1.000 . Uiso c
H(39) 0.5424 0.5577 0.7141 0.123 1.000 . Uiso c
H(40) 0.4898 0.4068 0.9463 0.031 1.000 . Uiso c
H(41) 0.4991 0.3066 0.9390 0.024 1.000 . Uiso c
H(42) 0.2518 0.2920 0.9491 0.027 1.000 . Uiso c
H(43) 0.2369 0.3903 0.9524 0.031 1.000 . Uiso c
H(44) 0.2573 0.1933 0.8985 0.052 1.000 . Uiso c
H(45) 0.2904 0.2374 0.8631 0.052 1.000 . Uiso c
H(46) 0.3282 0.1756 0.8698 0.052 1.000 . Uiso c
H(47) 0.4995 0.1873 0.9579 0.072 1.000 . Uiso c
H(48) 0.4465 0.1680 0.9014 0.072 1.000 . Uiso c
H(49) 0.4900 0.2281 0.9092 0.072 1.000 . Uiso c
H(50) 0.3720 0.2173 1.0148 0.045 1.000 . Uiso c
H(51) 0.3001 0.1818 0.9759 0.045 1.000 . Uiso c
H(52) 0.3955 0.1598 0.9914 0.045 1.000 . Uiso c
H(53) 0.2503 0.3940 1.0685 0.037 1.000 . Uiso c
H(54) 0.2249 0.2950 1.0732 0.039 1.000 . Uiso c
H(55) -0.0330 0.3262 1.0488 0.045 1.000 . Uiso c
H(56) -0.0059 0.4239 1.0511 0.034 1.000 . Uiso c
H(57) -0.0151 0.2169 1.1045 0.086 1.000 . Uiso c
H(58) -0.0529 0.2434 1.0482 0.086 1.000 . Uiso c
H(59) -0.0245 0.1794 1.0537 0.086 1.000 . Uiso c
H(60) 0.1128 0.2180 1.1462 0.079 1.000 . Uiso c
H(61) 0.1409 0.1691 1.1133 0.079 1.000 . Uiso c
H(62) 0.1919 0.2267 1.1220 0.079 1.000 . Uiso c
H(63) 0.1145 0.1652 1.0300 0.084 1.000 . Uiso c
H(64) 0.0416 0.2003 0.9915 0.084 1.000 . Uiso c
H(65) 0.1365 0.2232 1.0069 0.084 1.000 . Uiso c
H(66) 0.1017 0.4622 1.1697 0.053 1.000 . Uiso c
H(67) 0.0087 0.4683 1.2260 0.051 1.000 . Uiso c
H(68) -0.1267 0.5926 1.1347 0.057 1.000 . Uiso c
H(69) -0.0369 0.5880 1.0758 0.055 1.000 . Uiso c
H(79) -0.0050 0.7035 1.0870 0.030 1.000 . Uiso c
H(80) -0.0870 0.7294 1.1483 0.036 1.000 . Uiso c
H(81) 0.1076 0.8398 1.2203 0.065 1.000 . Uiso c
H(82) 0.1843 0.8131 1.1563 0.050 1.000 . Uiso c
H(83) -0.1136 0.7579 1.2768 0.068 1.000 . Uiso c
H(84) -0.1684 0.7660 1.2182 0.068 1.000 . Uiso c
H(85) -0.0925 0.7219 1.2311 0.068 1.000 . Uiso c
H(86) -0.0158 0.8110 1.3131 0.053 1.000 . Uiso c
H(87) 0.0623 0.7938 1.2905 0.053 1.000 . Uiso c
H(88) 0.0298 0.8569 1.2861 0.053 1.000 . Uiso c
H(89) -0.1124 0.8793 1.2403 0.050 1.000 . Uiso c
H(90) -0.0602 0.8842 1.1972 0.050 1.000 . Uiso c
H(91) -0.1483 0.8515 1.1844 0.050 1.000 . Uiso c
H(92) 0.3518 0.8171 1.0804 0.065 1.000 . Uiso c
H(93) 0.3949 0.9153 1.0928 0.063 1.000 . Uiso c
H(94) 0.1275 0.9593 1.0580 0.075 1.000 . Uiso c
H(95) 0.0956 0.8593 1.0508 0.086 1.000 . Uiso c
H(96) 0.2591 1.0103 1.1728 0.127 1.000 . Uiso c
H(97) 0.3419 0.9734 1.1769 0.127 1.000 . Uiso c
H(98) 0.3485 1.0399 1.1781 0.127 1.000 . Uiso c
H(99) 0.1963 1.0656 1.1071 0.135 1.000 . Uiso c
H(100) 0.2392 1.0840 1.0620 0.135 1.000 . Uiso c
H(101) 0.1735 1.0334 1.0527 0.135 1.000 . Uiso c
H(102) 0.4258 1.0315 1.1214 0.135 1.000 . Uiso c
H(103) 0.4019 0.9938 1.0701 0.135 1.000 . Uiso c
H(104) 0.3762 1.0583 1.0671 0.135 1.000 . Uiso c

loop_
_atom_site_aniso_label
_atom_site_aniso_U_11
_atom_site_aniso_U_22
_atom_site_aniso_U_33
_atom_site_aniso_U_12
_atom_site_aniso_U_13
_atom_site_aniso_U_23
P(1) 0.033(3) 0.027(3) 0.029(2) 0.003(3) 0.011(2) -0.002(3)
O(1) 0.030(6) 0.064(8) 0.043(6) 0.021(6) 0.004(5) -0.031(7)
O(2) 0.016(6) 0.049(7) 0.051(6) -0.004(5) 0.008(5) -0.007(6)
N(1) 0.037(8) 0.026(9) 0.028(7) 0.006(7) 0.027(7) -0.007(7)
N(2) 0.005(7) 0.033(8) 0.028(7) 0.003(7) -0.008(6) -0.020(7)
N(3) 0.014(8) 0.008(7) 0.030(7) 0.009(6) 0.015(6) 0.003(6)
N(4) 0.028(7) 0.019(6) 0.028(7) -0.004(7) 0.006(6) 0.008(7)
N(5) 0.032(9) 0.020(8) 0.023(7) 0.014(6) 0.017(7) 0.010(6)
N(6) 0.017(7) 0.053(9) 0.014(6) 0.008(7) 0.009(6) 0.001(7)
N(7) 0.019(8) 0.030(9) 0.025(8) 0.008(7) -0.002(7) -0.013(7)

loop_
_atom_type_symbol
_atom_type_oxidation_number
_atom_type_number_in_cell
_atom_type_scat_dispersion_real
_atom_type_scat_dispersion_imag
_atom_type_scat_source
C 0 400 0.002 0.002
;International Tables for Crystallography
(1992, Vol. C, Table 6.1.1.2)
;
H 0 448 0.000 0.000
;International Tables for Crystallography
(1992, Vol. C, Table 6.1.1.2)
;
N 0 28 0.004 0.003
;International Tables for Crystallography
(1992, Vol. C, Table 6.1.1.2)
;
O 0 11 0.008 0.006
;International Tables for Crystallography
(1992, Vol. C, Table 6.1.1.2)
;
P 0 4 0.090 0.095
;International Tables for Crystallography
(1992, Vol. C, Table 6.1.1.2)
;
Cl 0 16 0.132 0.159
;International Tables for Crystallography
(1992, Vol. C, Tables 4.2.6.8 and 6.1.1.1)
;

loop_
_geom_angle_atom_site_label_1
_geom_angle_atom_site_label_2
_geom_angle_atom_site_label_3
_geom_angle
_geom_angle_publ_flag
CL7 CL2 C100 63.4(21) ?
CL4 CL3 CL5 118.2(30) ?
CL4 CL3 C99 53.0(19) ?
CL5 CL3 C99 99.1(34) ?
CL3 CL4 CL6 118.2(34) ?
CL3 CL4 C99 44.7(14) ?
CL6 CL4 C99 82.8(31) ?
CL3 CL5 C99 51.5(24) ?
CL4 CL6 C99 69.0(26) ?
CL2 CL7 CL8 130.1(27) ?
CL2 CL7 C100 86.3(25) ?
CL8 CL7 C100 48.1(13) ?
CL1 CL8 CL7 129.6(34) ?
CL1 CL8 C100 123.5(36) ?
CL7 CL8 C100 49.9(12) ?
O1 P1 O2 175.7(8) ?
O1 P1 N1 91.8(8) ?
O1 P1 N3 91.4(8) ?
O1 P1 N5 87.5(8) ?
O1 P1 N7 88.6(8) ?
O2 P1 N1 91.3(8) ?
O2 P1 N3 85.6(8) ?
O2 P1 N5 89.6(8) ?
O2 P1 N7 94.6(8) ?
N1 P1 N3 91.9(9) ?
N1 P1 N5 174.6(10) ?
N1 P1 N7 82.8(8) ?
N3 P1 N5 93.5(7) ?
N3 P1 N7 174.7(10) ?
N5 P1 N7 91.8(9) ?
P1 O1 C1 129.7(14) ?
P1 O2 C2 123.8(13) ?
P1 N1 C3 120.6(16) ?
P1 N1 C6 129.9(18) ?
C3 N1 C6 109.4(22) ?
C6 N2 C7 115.8(20) ?
P1 N3 C7 126.5(16) ?
P1 N3 C10 127.4(17) ?
C7 N3 C10 106.1(20) ?
C10 N4 C11 121.5(17) ?
P1 N5 C11 128.2(17) ?
P1 N5 C14 125.8(17) ?
C11 N5 C14 105.2(21) ?
C14 N6 C15 121.2(21) ?
P1 N7 C15 133.8(20) ?
P1 N7 C18 118.3(17) ?
C15 N7 C18 107.9(21) ?
N1 C3 C4 109.0(23) ?
N1 C3 C18 107.4(23) ?
C4 C3 C18 143.6(29) ?
C3 C4 C5 107.6(23) ?
C3 C4 C19 125.7(25) ?
C5 C4 C19 126.1(25) ?
C4 C5 C6 107.9(23) ?
C4 C5 C29 129.7(25) ?
C6 C5 C29 121.9(23) ?
N1 C6 N2 127.0(25) ?
N1 C6 C5 105.9(23) ?
N2 C6 C5 127.0(25) ?
N2 C7 N3 128.6(22) ?
N2 C7 C8 122.5(22) ?
N3 C7 C8 108.8(21) ?
C7 C8 C9 106.6(20) ?
C7 C8 C39 119.9(21) ?
C9 C8 C39 133.5(23) ?
C8 C9 C10 106.2(22) ?
C8 C9 C49 126.5(22) ?
C10 C9 C49 127.1(22) ?
N3 C10 N4 125.8(22) ?
N3 C10 C9 112.0(22) ?
N4 C10 C9 121.9(22) ?
N4 C11 N5 123.2(22) ?
N4 C11 C12 125.6(23) ?
N5 C11 C12 111.1(23) ?
C11 C12 C13 107.0(21) ?
C11 C12 C59 124.2(22) ?
C13 C12 C59 128.7(22) ?
C12 C13 C14 107.2(22) ?
C12 C13 C69 128.6(23) ?
C14 C13 C69 124.1(23) ?
N5 C14 N6 125.1(23) ?
N5 C14 C13 109.4(23) ?
N6 C14 C13 125.3(25) ?
N6 C15 N7 121.5(24) ?
N6 C15 C16 127.0(25) ?
N7 C15 C16 111.4(23) ?
C15 C16 C17 103.8(22) ?
C15 C16 C79 125.4(24) ?
C17 C16 C79 130.8(24) ?
C16 C17 C18 109.8(23) ?
C16 C17 C89 125.3(23) ?
C18 C17 C89 124.6(24) ?
N7 C18 C3 110.4(24) ?
N7 C18 C17 107.1(22) ?
C3 C18 C17 142.4(29) ?
C4 C19 C20 121.8(26) ?
C4 C19 C24 123.0(26) ?
C20 C19 C24 115.1(25) ?
C19 C20 C21 125.2(26) ?
C19 C20 H1 118.0 no
C21 C20 H1 116.9 no
C20 C21 C22 113.7(24) ?
C20 C21 H2 124.5 no
C22 C21 H2 121.9 no
C21 C22 C23 125.1(26) ?
C21 C22 C25 112.3(24) ?
C23 C22 C25 122.6(24) ?
C22 C23 C24 114.5(25) ?
C22 C23 H3 124.6 no
C24 C23 H3 120.9 no
C19 C24 C23 126.1(25) ?
C19 C24 H4 116.1 no
C23 C24 H4 117.7 no
C22 C25 C26 109.5(26) ?
C22 C25 C27 101.9(23) ?
C22 C25 C28 104.1(23) ?
C26 C25 C27 115.1(28) ?
C26 C25 C28 111.5(29) ?
C27 C25 C28 113.5(26) ?
C25 C26 H5 112.6 no
C25 C26 H6 108.2 no
C25 C26 H7 103.1 no
H5 C26 H6 117.9 no
H5 C26 H7 108.9 no
H6 C26 H7 104.9 no
C25 C27 H8 113.7 no
C25 C27 H9 114.9 no
C25 C27 H10 113.7 no
H8 C27 H9 104.2 no
H8 C27 H10 104.0 no
H9 C27 H10 105.1 no
C25 C28 H11 106.3 no
C25 C28 H12 107.3 no
C25 C28 H13 109.4 no
H11 C28 H12 109.6 no
H11 C28 H13 111.2 no
H12 C28 H13 112.8 no
C5 C29 C30 125.1(24) ?
C5 C29 C34 121.4(22) ?
C30 C29 C34 113.5(23) ?
C29 C30 C31 127.9(25) ?
C29 C30 H14 117.3 no
C31 C30 H14 114.8 no
C30 C31 C32 115.6(23) ?
C30 C31 H15 122.6 no
C32 C31 H15 121.7 no
C31 C32 C33 121.8(22) ?
C31 C32 C35 120.1(23) ?
C33 C32 C35 118.1(22) ?
C32 C33 C34 117.8(22) ?
C32 C33 H16 119.7 no
C34 C33 H16 122.5 no
C29 C34 C33 123.2(22) ?
C29 C34 H17 119.4 no
C33 C34 H17 117.3 no
C32 C35 C36 108.2(20) ?
C32 C35 C37 110.1(21) ?
C32 C35 C38 115.3(22) ?
C36 C35 C37 106.9(21) ?
C36 C35 C38 109.3(21) ?
C37 C35 C38 106.8(21) ?
C35 C36 H18 108.2 no
C35 C36 H19 107.4 no
C35 C36 H20 109.1 no
H18 C36 H19 110.0 no
H18 C36 H20 111.5 no
H19 C36 H20 110.4 no
C35 C37 H21 110.6 no
C35 C37 H22 109.2 no
C35 C37 H23 110.2 no
H21 C37 H22 108.3 no
H21 C37 H23 110.3 no
H22 C37 H23 108.2 no
C35 C38 H24 108.4 no
C35 C38 H25 108.6 no
C35 C38 H26 110.2 no
H24 C38 H25 108.5 no
H24 C38 H26 110.7 no
H25 C38 H26 110.3 no
C8 C39 C40 127.2(23) ?
C8 C39 C44 117.5(23) ?
C40 C39 C44 115.1(22) ?
C39 C40 C41 123.0(22) ?
C39 C40 H27 118.4 no
C41 C40 H27 118.6 no
C40 C41 C42 121.5(23) ?
C40 C41 H28 118.9 no
C42 C41 H28 119.6 no
C41 C42 C43 117.2(23) ?
C41 C42 C45 119.8(22) ?
C43 C42 C45 123.1(22) ?
C42 C43 C44 121.8(23) ?
C42 C43 H29 117.1 no
C44 C43 H29 121.1 no
C39 C44 C43 121.5(23) ?
C39 C44 H30 119.0 no
C43 C44 H30 119.5 no
C42 C45 C46 109.7(19) ?
C42 C45 C47 111.4(20) ?
C42 C45 C48 105.9(21) ?
C46 C45 C47 108.0(21) ?
C46 C45 C48 111.2(22) ?
C47 C45 C48 110.6(19) ?
C45 C46 H31 110.0 no
C45 C46 H32 108.3 no
C45 C46 H33 107.2 no
H31 C46 H32 112.1 no
H31 C46 H33 110.7 no
H32 C46 H33 108.3 no
C45 C47 H34 109.2 no
C45 C47 H35 109.2 no
C45 C47 H36 107.1 no
H34 C47 H35 112.0 no
H34 C47 H36 109.6 no
H35 C47 H36 109.5 no
C45 C48 H37 109.8 no
C45 C48 H38 105.7 no
C45 C48 H39 107.8 no
H37 C48 H38 111.3 no
H37 C48 H39 113.8 no
H38 C48 H39 108.1 no
C9 C49 C50 123.3(21) ?
C9 C49 C54 121.3(21) ?
C50 C49 C54 115.4(21) ?
C49 C50 C51 122.4(21) ?
C49 C50 H40 118.5 no
C51 C50 H40 119.1 no
C50 C51 C52 121.2(21) ?
C50 C51 H41 120.2 no
C52 C51 H41 118.5 no
C51 C52 C53 115.6(21) ?
C51 C52 C55 121.5(22) ?
C53 C52 C55 122.7(22) ?
C52 C53 C54 124.5(22) ?
C52 C53 H42 117.6 no
C54 C53 H42 117.9 no
C49 C54 C53 120.7(21) ?
C49 C54 H43 120.1 no
C53 C54 H43 119.2 no
C52 C55 C56 108.1(19) ?
C52 C55 C57 116.9(21) ?
C52 C55 C58 113.3(19) ?
C56 C55 C57 103.2(18) ?
C56 C55 C58 105.4(19) ?
C57 C55 C58 108.8(18) ?
C55 C56 H44 109.0 no
C55 C56 H45 108.8 no
C55 C56 H46 108.2 no
H44 C56 H45 111.1 no
H44 C56 H46 109.9 no
H45 C56 H46 109.8 no
C55 C57 H47 108.8 no
C55 C57 H48 108.5 no
C55 C57 H49 111.6 no
H47 C57 H48 106.5 no
H47 C57 H49 111.1 no
H48 C57 H49 110.3 no
C55 C58 H50 108.3 no
C55 C58 H51 108.0 no
C55 C58 H52 107.4 no
H50 C58 H51 111.8 no
H50 C58 H52 111.0 no
H51 C58 H52 110.2 no
C12 C59 C60 120.5(24) ?
C12 C59 C64 121.7(24) ?
C60 C59 C64 117.6(24) ?
C59 C60 C61 121.2(23) ?
C59 C60 H53 119.4 no
C61 C60 H53 119.4 no
C60 C61 C62 121.3(22) ?
C60 C61 H54 119.8 no
C62 C61 H54 118.9 no
C61 C62 C63 116.2(23) ?
C61 C62 C65 120.7(23) ?
C63 C62 C65 123.0(23) ?
C62 C63 C64 122.6(23) ?
C62 C63 H55 118.9 no
C64 C63 H55 118.3 no
C59 C64 C63 120.9(23) ?
C59 C64 H56 120.5 no
C63 C64 H56 118.5 no
C62 C65 C66 114.5(22) ?
C62 C65 C67 108.8(20) ?
C62 C65 C68 111.0(21) ?
C66 C65 C67 106.9(22) ?
C66 C65 C68 107.1(21) ?
C67 C65 C68 108.2(21) ?
C65 C66 H57 107.5 no
C65 C66 H58 111.4 no
C65 C66 H59 108.8 no
H57 C66 H58 110.0 no
H57 C66 H59 107.1 no
H58 C66 H59 111.8 no
C65 C67 H60 109.1 no
C65 C67 H61 109.7 no
C65 C67 H62 109.5 no
H60 C67 H61 109.5 no
H60 C67 H62 109.1 no
H61 C67 H62 110.0 no
C65 C68 H63 107.8 no
C65 C68 H64 107.8 no
C65 C68 H65 110.1 no
H63 C68 H64 108.4 no
H63 C68 H65 111.6 no
H64 C68 H65 111.0 no
C13 C69 C70 122.2(23) ?
C13 C69 C74 119.1(22) ?
C70 C69 C74 117.2(22) ?
C69 C70 C71 121.3(24) ?
C69 C70 H66 121.4 no
C71 C70 H66 117.3 no
C70 C71 C72 120.9(24) ?
C70 C71 H67 120.9 no
C72 C71 H67 118.2 no
C71 C72 C73 116.6(25) ?
C71 C72 C75 117.6(25) ?
C73 C72 C75 125.4(25) ?
C72 C73 C74 124.3(26) ?
C72 C73 H68 115.9 no
C74 C73 H68 119.7 no
C69 C74 C73 119.2(23) ?
C69 C74 H69 121.0 no
C73 C74 H69 119.7 no
C72 C75 C76 104.4(23) ?
C72 C75 C77 107.7(24) ?
C72 C75 C78 104.6(22) ?
C72 C75 C101 108.8(31) ?
C72 C75 C102 96.4(32) ?
C72 C75 C103 106.3(36) ?
C76 C75 C77 121.3(28) ?
C76 C75 C78 114.3(26) ?
C76 C75 C101 79.7(32) ?
C76 C75 C102 158.8(37) ?
C76 C75 C103 79.8(36) ?
C77 C75 C78 103.4(27) ?
C77 C75 C101 43.9(24) ?
C77 C75 C102 53.4(29) ?
C77 C75 C103 132.7(41) ?
C78 C75 C101 139.0(33) ?
C78 C75 C102 55.5(30) ?
C78 C75 C103 35.7(30) ?
C101 C75 C102 97.2(38) ?
C101 C75 C103 142.7(46) ?
C102 C75 C103 91.1(43) ?
C75 C76 C103 48.4(25) ?
C75 C77 C101 76.7(42) ?
C75 C77 C102 64.3(33) ?
C101 C77 C102 140.9(59) ?
C75 C78 C102 58.7(32) ?
C75 C78 C103 59.7(54) ?
C102 C78 C103 118.2(70) ?
C16 C79 C80 119.7(25) ?
C16 C79 C84 117.9(25) ?
C80 C79 C84 122.3(26) ?
C79 C80 C81 120.2(23) ?
C79 C80 H79 119.6 no
C81 C80 H79 120.2 no
C80 C81 C82 119.4(22) ?
C80 C81 H80 120.6 no
C82 C81 H80 120.1 no
C81 C82 C83 118.2(23) ?
C81 C82 C85 120.2(22) ?
C83 C82 C85 121.6(22) ?
C82 C83 C84 120.8(23) ?
C82 C83 H81 118.7 no
C84 C83 H81 120.4 no
C79 C84 C83 119.2(24) ?
C79 C84 H82 119.6 no
C83 C84 H82 121.2 no
C82 C85 C86 112.1(21) ?
C82 C85 C87 108.9(21) ?
C82 C85 C88 106.6(19) ?
C86 C85 C87 109.2(21) ?
C86 C85 C88 112.6(20) ?
C87 C85 C88 107.1(20) ?
C85 C86 H83 108.5 no
C85 C86 H84 108.9 no
C85 C86 H85 110.8 no
H83 C86 H84 108.4 no
H83 C86 H85 109.5 no
H84 C86 H85 110.6 no
C85 C87 H86 109.1 no
C85 C87 H87 109.7 no
C85 C87 H88 110.6 no
H86 C87 H87 108.3 no
H86 C87 H88 110.1 no
H87 C87 H88 109.2 no
C85 C88 H89 106.5 no
C85 C88 H90 107.7 no
C85 C88 H91 107.5 no
H89 C88 H90 110.6 no
H89 C88 H91 112.0 no
H90 C88 H91 112.3 no
C17 C89 C90 115.4(23) ?
C17 C89 C94 121.4(24) ?
C90 C89 C94 123.0(24) ?
C89 C90 C91 117.9(25) ?
C89 C90 H92 118.2 no
C91 C90 H92 123.8 no
C90 C91 C92 118.2(25) ?
C90 C91 H93 119.2 no
C92 C91 H93 122.4 no
C91 C92 C93 124.7(24) ?
C91 C92 C95 115.4(23) ?
C93 C92 C95 119.9(24) ?
C92 C93 C94 115.5(26) ?
C92 C93 H94 124.4 no
C94 C93 H94 119.5 no
C89 C94 C93 120.4(26) ?
C89 C94 H95 118.0 no
C93 C94 H95 121.2 no
C92 C95 C96 103.8(22) ?
C92 C95 C97 111.3(23) ?
C92 C95 C98 114.2(24) ?
C96 C95 C97 107.3(24) ?
C96 C95 C98 105.9(23) ?
C97 C95 C98 113.5(26) ?
C95 C96 H96 107.9 no
C95 C96 H97 107.2 no
C95 C96 H98 109.6 no
H96 C96 H97 109.4 no
H96 C96 H98 112.0 no
H97 C96 H98 110.6 no
C95 C97 H99 110.5 no
C95 C97 H100 112.1 no
C95 C97 H101 110.1 no
H99 C97 H100 108.5 no
H99 C97 H101 107.2 no
H100 C97 H101 108.1 no
C95 C98 H102 109.1 no
C95 C98 H103 108.5 no
C95 C98 H104 111.2 no
H102 C98 H103 107.5 no
H102 C98 H104 110.6 no
H103 C98 H104 109.9 no
CL3 C99 CL4 82.3(24) ?
CL3 C99 CL5 29.5(17) ?
CL3 C99 CL6 104.9(20) ?
CL4 C99 CL5 96.7(18) ?
CL4 C99 CL6 28.2(14) ?
CL5 C99 CL6 108.7(13) ?
CL2 C100 CL7 30.3(12) ?
CL2 C100 CL8 110.1(18) ?
CL7 C100 CL8 82.0(18) ?
C75 C101 C77 59.4(40) ?
C75 C102 C77 62.2(36) ?
C75 C102 C78 65.8(36) ?
C77 C102 C78 120.3(60) ?
C75 C103 C76 51.9(29) ?
C75 C103 C78 84.6(63) ?
C76 C103 C78 134.4(75) ?

loop_
_geom_bond_atom_site_label_1
_geom_bond_atom_site_label_2
_geom_bond_distance
_geom_bond_publ_flag
CL1 CL8 0.77(3) ?
CL2 CL7 0.94(3) ?
CL2 C100 1.87(3) ?
CL3 CL4 2.11(5) ?
CL3 CL5 0.94(4) ?
CL3 C99 1.50(4) ?
CL4 CL6 0.86(4) ?
CL4 C99 1.70(4) ?
CL5 C99 1.89(3) ?
CL6 C99 1.81(3) ?
CL7 CL8 2.17(3) ?
CL7 C100 1.67(3) ?
CL8 C100 1.63(3) ?
P1 O1 1.72(2) ?
P1 O2 1.69(1) ?
P1 N1 1.77(2) ?
P1 N3 1.75(2) ?
P1 N5 1.82(2) ?
P1 N7 1.75(2) ?
O1 C1 1.41(2) ?
O2 C2 1.45(2) ?
N1 C3 1.38(3) ?
N1 C6 1.36(3) ?
N2 C6 1.31(3) ?
N2 C7 1.35(2) ?
N3 C7 1.39(2) ?
N3 C10 1.34(2) ?
N4 C10 1.36(2) ?
N4 C11 1.34(2) ?
N5 C11 1.33(2) ?
N5 C14 1.41(3) ?
N6 C14 1.35(3) ?
N6 C15 1.36(3) ?
N7 C15 1.37(3) ?
N7 C18 1.41(3) ?
C3 C4 1.38(3) ?
C3 C18 1.42(2) ?
C4 C5 1.37(3) ?
C4 C19 1.44(3) ?
C5 C6 1.46(3) ?
C5 C29 1.47(3) ?
C7 C8 1.45(3) ?
C8 C9 1.37(3) ?
C8 C39 1.48(3) ?
C9 C10 1.43(3) ?
C9 C49 1.45(3) ?
C11 C12 1.40(3) ?
C12 C13 1.36(3) ?
C12 C59 1.45(3) ?
C13 C14 1.39(3) ?
C13 C69 1.49(3) ?
C15 C16 1.45(3) ?
C16 C17 1.41(3) ?
C16 C79 1.50(3) ?
C17 C18 1.44(3) ?
C17 C89 1.54(3) ?
C19 C20 1.37(3) ?
C19 C24 1.38(3) ?
C20 C21 1.45(3) ?
C20 H1 0.97 no
C21 C22 1.38(3) ?
C21 H2 0.94 no
C22 C23 1.43(3) ?
C22 C25 1.72(3) ?
C23 C24 1.39(3) ?
C23 H3 0.97 no
C24 H4 0.96 no
C25 C26 1.53(4) ?
C25 C27 1.58(4) ?
C25 C28 1.51(3) ?
C26 H5 0.88 no
C26 H6 0.93 no
C26 H7 1.02 no
C27 H8 0.99 no
C27 H9 0.97 no
C27 H10 0.98 no
C28 H11 0.96 no
C28 H12 0.94 no
C28 H13 0.92 no
C29 C30 1.40(3) ?
C29 C34 1.41(3) ?
C30 C31 1.36(3) ?
C30 H14 0.96 no
C31 C32 1.41(3) ?
C31 H15 0.95 no
C32 C33 1.41(3) ?
C32 C35 1.53(3) ?
C33 C34 1.41(3) ?
C33 H16 0.95 no
C34 H17 0.95 no
C35 C36 1.53(3) ?
C35 C37 1.56(3) ?
C35 C38 1.52(3) ?
C36 H18 0.94 no
C36 H19 0.95 no
C36 H20 0.93 no
C37 H21 0.94 no
C37 H22 0.97 no
C37 H23 0.94 no
C38 H24 0.95 no
C38 H25 0.96 no
C38 H26 0.93 no
C39 C40 1.39(3) ?
C39 C44 1.44(3) ?
C40 C41 1.38(3) ?
C40 H27 0.97 no
C41 C42 1.40(3) ?
C41 H28 0.96 no
C42 C43 1.38(3) ?
C42 C45 1.55(3) ?
C43 C44 1.39(3) ?
C43 H29 0.97 no
C44 H30 0.96 no
C45 C46 1.51(3) ?
C45 C47 1.50(3) ?
C45 C48 1.55(3) ?
C46 H31 0.92 no
C46 H32 0.95 no
C46 H33 0.96 no
C47 H34 0.93 no
C47 H35 0.93 no
C47 H36 0.96 no
C48 H37 0.91 no
C48 H38 0.97 no
C48 H39 0.94 no
C49 C50 1.40(3) ?
C49 C54 1.43(3) ?
C50 C51 1.39(3) ?
C50 H40 0.95 no
C51 C52 1.43(3) ?
C51 H41 0.96 no
C52 C53 1.35(3) ?
C52 C55 1.46(3) ?
C53 C54 1.39(3) ?
C53 H42 0.95 no
C54 H43 0.96 no
C55 C56 1.54(3) ?
C55 C57 1.55(3) ?
C55 C58 1.57(3) ?
C56 H44 0.94 no
C56 H45 0.94 no
C56 H46 0.95 no
C57 H47 0.96 no
C57 H48 0.97 no
C57 H49 0.92 no
C58 H50 0.93 no
C58 H51 0.94 no
C58 H52 0.95 no
C59 C60 1.37(3) ?
C59 C64 1.40(3) ?
C60 C61 1.40(3) ?
C60 H53 0.95 no
C61 C62 1.42(3) ?
C61 H54 0.95 no
C62 C63 1.37(3) ?
C62 C65 1.56(3) ?
C63 C64 1.39(3) ?
C63 H55 0.97 no
C64 H56 0.95 no
C65 C66 1.46(3) ?
C65 C67 1.51(3) ?
C65 C68 1.50(3) ?
C66 H57 0.97 no
C66 H58 0.92 no
C66 H59 0.95 no
C67 H60 0.95 no
C67 H61 0.94 no
C67 H62 0.95 no
C68 H63 0.95 no
C68 H64 0.96 no
C68 H65 0.92 no
C69 C70 1.39(3) ?
C69 C74 1.40(3) ?
C70 C71 1.39(3) ?
C70 H66 0.95 no
C71 C72 1.39(3) ?
C71 H67 0.97 no
C72 C73 1.35(3) ?
C72 C75 1.61(3) ?
C73 C74 1.38(3) ?
C73 H68 0.97 no
C74 H69 0.95 no
C75 C76 1.47(4) ?
C75 C77 1.48(4) ?
C75 C78 1.61(4) ?
C75 C101 1.68(7) ?
C75 C102 1.51(7) ?
C75 C103 1.40(7) ?
C76 C103 1.84(8) ?
C77 C101 1.19(7) ?
C77 C102 1.35(7) ?
C78 C102 1.46(7) ?
C78 C103 0.95(7) ?
C79 C80 1.34(3) ?
C79 C84 1.36(3) ?
C80 C81 1.40(3) ?
C80 H79 0.96 no
C81 C82 1.41(3) ?
C81 H80 0.96 no
C82 C83 1.40(3) ?
C82 C85 1.56(3) ?
C83 C84 1.39(3) ?
C83 H81 0.97 no
C84 H82 0.95 no
C85 C86 1.50(3) ?
C85 C87 1.50(3) ?
C85 C88 1.55(3) ?
C86 H83 0.96 no
C86 H84 0.95 no
C86 H85 0.94 no
C87 H86 0.95 no
C87 H87 0.96 no
C87 H88 0.94 no
C88 H89 0.94 no
C88 H90 0.94 no
C88 H91 0.92 no
C89 C90 1.40(3) ?
C89 C94 1.42(3) ?
C90 C91 1.37(3) ?
C90 H92 0.93 no
C91 C92 1.42(3) ?
C91 H93 1.00 no
C92 C93 1.41(3) ?
C92 C95 1.61(3) ?
C93 C94 1.38(3) ?
C93 H94 0.98 no
C94 H95 0.96 no
C95 C96 1.59(3) ?
C95 C97 1.55(3) ?
C95 C98 1.56(3) ?
C96 H96 0.94 no
C96 H97 0.96 no
C96 H98 0.93 no
C97 H99 0.96 no
C97 H100 0.95 no
C97 H101 0.96 no
C98 H102 0.96 no
C98 H103 0.96 no
C98 H104 0.93 no

loop_
_geom_contact_atom_site_label_1
_geom_contact_atom_site_label_2
_geom_contact_distance
_geom_contact_site_symmetry_2
_geom_contact_publ_flag
O1 H55 2.5785 3_567 no
O1 H56 2.7472 3_567 no
O1 C63 3.27(3) 3_567 no
O1 C64 3.35(3) 3_567 no
O2 H40 2.6124 3_667 no
O2 C50 3.38(2) 3_667 no
O3 H7 2.5753 . no
O3 O4 2.72(6) . no
O3 H94 2.7365 3_577 no
O3 H2 2.8798 . no
O3 H101 3.0596 3_577 no
O3 C26 3.50(5) . no
O4 H95 2.5552 3_577 no
O4 H7 2.5746 . no
O4 H6 2.7817 . no
O4 H64 2.9142 1_565 no
O4 H63 2.9389 1_565 no
O4 H94 2.9402 3_577 no
O4 C26 3.03(7) . no
O4 C94 3.26(6) 3_577 no
O4 C68 3.33(6) 1_565 no
O4 C93 3.42(6) 3_577 no
N2 C99 3.47(3) 2_646 no
N2 C50 3.54(2) 3_667 no
N6 C100 3.54(3) 1_556 no
C1 C76 3.60(4) 3_567 no
C6 C51 3.59(3) 3_667 no
C12 H31 2.9891 3_667 no
C24 H47 2.7732 3_667 no
C29 C99 3.50(3) 2_646 no
C34 H50 3.0037 3_667 no
C34 C99 3.48(3) 2_646 no
C44 C103 3.59(8) 3_567 no
C54 H68 3.0406 3_567 no
C56 H91 3.0083 3_567 no
C57 H92 3.0188 3_667 no
C66 H1 2.9676 3_567 no
C80 C100 3.55(3) 1_556 no
C103 H30 2.7203 3_567 no
H4 H47 2.1431 3_667 no
H4 H52 2.4493 3_667 no
H10 H46 2.4792 1_565 no
H10 H48 2.6171 1_565 no
H13 H36 2.6375 2_656 no
H16 H54 2.6549 3_667 no
H20 H29 2.4317 2_656 no
H28 H53 2.3483 3_667 no
H33 H66 2.5105 3_667 no
H35 H102 2.4868 4_564 no
H43 H68 2.4977 3_567 no
H44 H91 2.5970 3_567 no
H45 H84 2.4623 3_567 no
H49 H92 2.6689 3_667 no
H60 H83 2.1865 2_547 no
H61 H99 2.5813 1_545 no
H64 H95 2.5727 3_567 no
H67 H89 2.6458 2_547 no
H67 H88 2.6602 2_547 no
